data_1572857
loop_
_publ_author_name
'Zhang, Mengyao'
'Dai, Shengyu'

_publ_section_title
;
 Nickel-catalyzed direct synthesis of hyperbranched liquid oligoethylene
;
_journal_issue 45
_journal_name_full 'Polymer Chemistry'
_journal_page_first 4627
_journal_page_last 4636
_journal_paper_doi 10.1039/D4PY00709C
_journal_volume 15
_journal_year 2024
_chemical_formula_moiety 'C31 H41 Br3 N2 Ni, 0.1[H2O]'
_chemical_formula_sum 'C31 H41 Br3 N2 Ni O2'
_chemical_formula_weight 772.10
_space_group_crystal_system monoclinic
_space_group_IT_number 15
_space_group_name_Hall '-C 2yc'
_space_group_name_H-M_alt 'C 1 2/c 1'
_atom_sites_solution_hydrogens geom
_atom_sites_solution_primary dual
_audit_creation_date 2024-06-20
_audit_creation_method
;
Olex2 1.5
(compiled 2023.03.06 svn.rbb2c1857 for OlexSys, GUI svn.r6748)
;
_audit_update_record
;
2024-07-19 deposited with the CCDC.	2024-10-07 downloaded from the CCDC.
;
_cell_angle_alpha 90
_cell_angle_beta 105.8140(10)
_cell_angle_gamma 90
_cell_formula_units_Z 8
_cell_length_a 18.9221(2)
_cell_length_b 18.1077(2)
_cell_length_c 21.0075(3)
_cell_measurement_reflns_used 20487
_cell_measurement_temperature 296.93(10)
_cell_measurement_theta_max 77.4410
_cell_measurement_theta_min 2.1880
_cell_volume 6925.49(15)
_computing_cell_refinement 'CrysAlisPro 1.171.42.93a (Rigaku OD, 2023)'
_computing_data_collection 'CrysAlisPro 1.171.42.93a (Rigaku OD, 2023)'
_computing_data_reduction 'CrysAlisPro 1.171.42.93a (Rigaku OD, 2023)'
_computing_molecular_graphics 'Olex2 1.5 (Dolomanov et al., 2009)'
_computing_publication_material 'Olex2 1.5 (Dolomanov et al., 2009)'
_computing_structure_refinement 'SHELXL 2018/3 (Sheldrick, 2015)'
_computing_structure_solution 'SHELXT 2018/2 (Sheldrick, 2018)'
_diffrn_ambient_environment air
_diffrn_ambient_temperature 296.93(10)
_diffrn_detector 'Hybrid Pixel Array Detector'
_diffrn_detector_area_resol_mean 10.0000
_diffrn_detector_type HyPix
_diffrn_measured_fraction_theta_full 0.995
_diffrn_measured_fraction_theta_max 0.957
_diffrn_measurement_details
;
List of Runs (angles in degrees, time in seconds):

  # Type    Start    End  Width  t~exp~   \w     \q     \k     \f   Frames
#--------------------------------------------------------------------------
  1  \w    -61.00 -33.00   0.50    0.80    -- -104.50  57.00  60.00   56
  2  \w    -62.00 -33.00   0.50    0.80    -- -104.50  57.00-120.00   58
  3  \w    -62.00 -33.00   0.50    0.80    -- -104.50  57.00-150.00   58
  4  \w    -58.00 -32.00   0.50    0.80    -- -104.50  57.00-180.00   52
  5  \w    -19.00  24.00   0.50    0.20    --  -49.58  19.00-150.00   86
  6  \w    -22.00  11.00   0.50    0.20    --  -49.58  19.00-180.00   66
  7  \w    -22.00  13.00   0.50    0.20    --  -49.58  19.00 -60.00   70
  8  \w     26.00  51.00   0.50    0.20    --   49.58-116.00 -74.00   50
  9  \w     58.00  83.00   0.50    0.20    --   49.58-167.00 139.00   50
 10  \w     67.00  92.00   0.50    0.80    --  106.85-167.00 139.00   50
 11  \w     66.00  92.00   0.50    0.80    --  106.85-116.00 -74.00   52
 12  \w     40.00 102.00   0.50    0.80    --  106.85 -99.00 -90.00  124
 13  \w     36.00 108.00   0.50    0.80    --  106.85 -77.00 -90.00  144
 14  \w     39.00  68.00   0.50    0.80    --  106.85 -57.00 -90.00   58
 15  \w     37.00  69.00   0.50    0.80    --  106.85 -57.00 -60.00   64
 16  \w     37.00  66.00   0.50    0.80    --  106.85 -57.00 -30.00   58
 17  \w     35.00  66.00   0.50    0.80    --  106.85 -57.00 120.00   62
 18  \w    -20.00  44.00   0.50    0.20    --   49.58 -38.00 150.00  128
 19  \w    102.00 152.00   0.50    0.80    --  106.85  19.00 120.00  100
 20  \w   -111.00 -78.00   0.50    0.20    --  -49.58 167.00 159.00   66
 21  \w   -102.00 -77.00   0.50    0.80    -- -104.50 116.00  13.00   50
 22  \w   -111.00 -39.00   0.50    0.80    -- -104.50 125.00 -30.00  144
 23  \w     60.00 122.00   0.50    0.20    --   49.58 167.00 159.00  124
 24  \w    106.00 131.00   0.50    0.80    --  106.85 116.00  13.00   50
 25  \w   -174.00 -98.00   0.50    0.80    -- -104.50 -38.00 120.00  152
 26  \w   -106.00 -81.00   0.50    0.80    -- -104.50-167.00 139.00   50
 27  \w   -114.00 -49.00   0.50    0.20    --  -49.58-167.00 139.00  130
 28  \w   -171.00 -80.00   0.50    0.80    -- -104.50-116.00 -74.00  182
;
_diffrn_measurement_device 'four-circle diffractometer'
_diffrn_measurement_device_type 'XtaLAB Synergy R, HyPix'
_diffrn_measurement_method '\w scans'
_diffrn_orient_matrix_type 'CrysAlisPro convention (1999,Acta A55,543-557)'
_diffrn_orient_matrix_UB_11 -0.0163583000
_diffrn_orient_matrix_UB_12 0.0726731000
_diffrn_orient_matrix_UB_13 -0.0393702000
_diffrn_orient_matrix_UB_21 -0.0019330000
_diffrn_orient_matrix_UB_22 -0.0421136000
_diffrn_orient_matrix_UB_23 -0.0641755000
_diffrn_orient_matrix_UB_31 -0.0830150000
_diffrn_orient_matrix_UB_32 -0.0133790000
_diffrn_orient_matrix_UB_33 -0.0119232000
_diffrn_radiation_monochromator mirror
_diffrn_radiation_probe x-ray
_diffrn_radiation_type 'Cu K\a'
_diffrn_radiation_wavelength 1.54184
_diffrn_reflns_av_R_equivalents 0.0455
_diffrn_reflns_av_unetI/netI 0.0262
_diffrn_reflns_Laue_measured_fraction_full 0.995
_diffrn_reflns_Laue_measured_fraction_max 0.957
_diffrn_reflns_limit_h_max 18
_diffrn_reflns_limit_h_min -23
_diffrn_reflns_limit_k_max 22
_diffrn_reflns_limit_k_min -22
_diffrn_reflns_limit_l_max 26
_diffrn_reflns_limit_l_min -26
_diffrn_reflns_number 27208
_diffrn_reflns_point_group_measured_fraction_full 0.995
_diffrn_reflns_point_group_measured_fraction_max 0.957
_diffrn_reflns_theta_full 67.684
_diffrn_reflns_theta_max 78.102
_diffrn_reflns_theta_min 3.707
_diffrn_source 'Rotating-anode X-ray tube'
_diffrn_source_type 'PhotonJet R (Cu) X-ray Source'
_exptl_absorpt_coefficient_mu 5.074
_exptl_absorpt_correction_T_max 1.00000
_exptl_absorpt_correction_T_min 0.64392
_exptl_absorpt_correction_type multi-scan
_exptl_absorpt_process_details
;
CrysAlisPro 1.171.42.93a (Rigaku Oxford Diffraction, 2023)
Empirical absorption correction using spherical harmonics,
implemented in SCALE3 ABSPACK scaling algorithm.
;
_exptl_crystal_colour 'clear bluish red'
_exptl_crystal_colour_lustre clear
_exptl_crystal_colour_modifier bluish
_exptl_crystal_colour_primary red
_exptl_crystal_density_diffrn 1.481
_exptl_crystal_description block
_exptl_crystal_F_000 3120
_exptl_crystal_size_max 0.12
_exptl_crystal_size_mid 0.11
_exptl_crystal_size_min 0.1
_refine_diff_density_max 1.446
_refine_diff_density_min -0.620
_refine_diff_density_rms 0.131
_refine_ls_extinction_method none
_refine_ls_goodness_of_fit_ref 1.043
_refine_ls_hydrogen_treatment constr
_refine_ls_matrix_type full
_refine_ls_number_parameters 353
_refine_ls_number_reflns 7105
_refine_ls_number_restraints 0
_refine_ls_restrained_S_all 1.043
_refine_ls_R_factor_all 0.0508
_refine_ls_R_factor_gt 0.0486
_refine_ls_shift/su_max 0.001
_refine_ls_shift/su_mean 0.000
_refine_ls_structure_factor_coef Fsqd
_refine_ls_weighting_details 'w=1/[\s^2^(Fo^2^)+(0.1038P)^2^+11.3704P] where P=(Fo^2^+2Fc^2^)/3'
_refine_ls_weighting_scheme calc
_refine_ls_wR_factor_gt 0.1505
_refine_ls_wR_factor_ref 0.1530
_reflns_Friedel_coverage 0.000
_reflns_number_gt 6573
_reflns_number_total 7105
_reflns_threshold_expression 'I > 2\s(I)'
_cod_data_source_file d4py00709c2.cif
_cod_data_source_block zmy_auto
_cod_depositor_comments 'Adding full bibliography for 1572857.cif.'
_cod_database_code 1572857
_shelx_shelxl_version_number 2018/3
_chemical_oxdiff_formula 'C H N Br Ni'
_shelx_space_group_comment
;
The symmetry employed for this shelxl refinement is uniquely defined
by the following loop, which should always be used as a source of
symmetry information in preference to the above space-group names.
They are only intended as comments.
;
_shelx_estimated_absorpt_t_max 0.631
_shelx_estimated_absorpt_t_min 0.581
_olex2_refinement_description
;
1.a Ternary CH refined with riding coordinates:
 C21(H21), C10(H10), C27(H27)
1.b Secondary CH2 refined with riding coordinates:
 C26(H26A,H26B), C22(H22A,H22B), C15(H15A,H15B), C25(H25A,H25B), C11(H11A,
 H11B), C28(H28A,H28B), C32(H32A,H32B), C30(H30A,H30B), C14(H14A,H14B),
 C31(H31A,H31B), C23(H23A,H23B), C12(H12A,H12B), C24(H24A,H24B), C29(H29A,H29B),
  C13(H13A,H13B)
1.c Aromatic/amide H refined with riding coordinates:
 C19(H19), C16(H16), C4(H4), C2(H2), C3(H3)
1.d Idealised Me refined as rotating group:
 C7(H7A,H7B,H7C)
;
_olex2_submission_special_instructions 'No special instructions were received'
_oxdiff_exptl_absorpt_empirical_details
;
Empirical correction (ABSPACK) includes:
- Absorption correction using spherical harmonics
- Frame scaling
;
_oxdiff_exptl_absorpt_empirical_full_max 2.498
_oxdiff_exptl_absorpt_empirical_full_min 0.412

loop_
_space_group_symop_operation_xyz
'x, y, z'
'-x, y, -z+1/2'
'x+1/2, y+1/2, z'
'-x+1/2, y+1/2, -z+1/2'
'-x, -y, -z'
'x, -y, z-1/2'
'-x+1/2, -y+1/2, -z'
'x+1/2, -y+1/2, z-1/2'

loop_
_atom_site_label
_atom_site_type_symbol
_atom_site_fract_x
_atom_site_fract_y
_atom_site_fract_z
_atom_site_U_iso_or_equiv
_atom_site_adp_type
_atom_site_occupancy
_atom_site_site_symmetry_order
_atom_site_calc_flag
_atom_site_refinement_flags_posn
_atom_site_refinement_flags_adp
_atom_site_refinement_flags_occupancy
_atom_site_disorder_assembly
_atom_site_disorder_group
Br1 Br 0.80990(2) 0.69170(2) 0.47755(2) 0.04703(13) Uani 1 1 d . . . . .
Br2 Br 0.69652(2) 0.71605(2) 0.30867(2) 0.05124(13) Uani 1 1 d . . . . .
Br3 Br 0.64334(3) 0.91222(3) 0.36585(3) 0.07534(18) Uani 1 1 d . . . . .
Ni1 Ni 0.68405(3) 0.73293(3) 0.42117(2) 0.03565(15) Uani 1 1 d . . . . .
N1 N 0.61933(13) 0.64588(13) 0.43184(11) 0.0327(5) Uani 1 1 d . . . . .
N2 N 0.58256(14) 0.77743(14) 0.37853(12) 0.0375(5) Uani 1 1 d . . . . .
C19 C 0.65040(17) 0.51273(17) 0.57218(15) 0.0383(6) Uani 1 1 d . . . . .
H19 H 0.640226 0.508824 0.612939 0.046 Uiso 1 1 calc R U . . .
C20 C 0.62643(16) 0.57567(17) 0.53378(14) 0.0348(6) Uani 1 1 d . . . . .
C6 C 0.55157(16) 0.65335(17) 0.40002(14) 0.0361(6) Uani 1 1 d . . . . .
C8 C 0.64267(15) 0.58073(16) 0.47245(14) 0.0336(5) Uani 1 1 d . . . . .
C18 C 0.68870(18) 0.45577(18) 0.55224(16) 0.0408(6) Uani 1 1 d . . . . .
C9 C 0.68283(17) 0.52473(17) 0.45114(15) 0.0387(6) Uani 1 1 d . . . . .
C21 C 0.58704(17) 0.63534(17) 0.56133(15) 0.0373(6) Uani 1 1 d . . . . .
H21 H 0.575702 0.675709 0.529068 0.045 Uiso 1 1 calc R U . . .
C5 C 0.52821(17) 0.72670(17) 0.36966(15) 0.0375(6) Uani 1 1 d . . . . .
C16 C 0.70445(19) 0.46359(19) 0.49157(17) 0.0451(7) Uani 1 1 d . . . . .
H16 H 0.730520 0.426291 0.477582 0.054 Uiso 1 1 calc R U . . .
C10 C 0.70018(19) 0.52920(18) 0.38453(16) 0.0424(7) Uani 1 1 d . . . . .
H10 H 0.697809 0.581394 0.371789 0.051 Uiso 1 1 calc R U . . .
C27 C 0.71542(19) 0.38953(18) 0.59695(17) 0.0441(7) Uani 1 1 d . . . . .
H27 H 0.691949 0.392593 0.633088 0.053 Uiso 1 1 calc R U . . .
C1 C 0.56550(19) 0.84505(19) 0.35655(17) 0.0462(7) Uani 1 1 d . . . . .
C4 C 0.45678(19) 0.7439(2) 0.33681(18) 0.0499(8) Uani 1 1 d . . . . .
H4 H 0.420589 0.707675 0.329152 0.060 Uiso 1 1 calc R U . . .
C26 C 0.5140(2) 0.6084(2) 0.5727(2) 0.0524(8) Uani 1 1 d . . . . .
H26A H 0.482098 0.590324 0.531287 0.063 Uiso 1 1 calc R U . . .
H26B H 0.523660 0.567842 0.604020 0.063 Uiso 1 1 calc R U . . .
C22 C 0.6359(2) 0.6666(2) 0.62628(18) 0.0494(8) Uani 1 1 d . . . . .
H22A H 0.648736 0.627263 0.658786 0.059 Uiso 1 1 calc R U . . .
H22B H 0.681032 0.685357 0.618880 0.059 Uiso 1 1 calc R U . . .
C2 C 0.4939(2) 0.8674(2) 0.3256(2) 0.0560(9) Uani 1 1 d . . . . .
H2 H 0.483480 0.916170 0.312426 0.067 Uiso 1 1 calc R U . . .
C7 C 0.4941(2) 0.5956(2) 0.3934(2) 0.0540(9) Uani 1 1 d . . . . .
H7A H 0.516734 0.549610 0.410517 0.081 Uiso 1 1 calc R U . . .
H7B H 0.468119 0.589628 0.347556 0.081 Uiso 1 1 calc R U . . .
H7C H 0.460220 0.610147 0.417791 0.081 Uiso 1 1 calc R U . . .
C3 C 0.4392(2) 0.8156(2) 0.3152(2) 0.0576(9) Uani 1 1 d . . . . .
H3 H 0.390884 0.828302 0.293987 0.069 Uiso 1 1 calc R U . . .
C15 C 0.7770(2) 0.5016(3) 0.38689(19) 0.0581(9) Uani 1 1 d . . . . .
H15A H 0.781592 0.450294 0.400538 0.070 Uiso 1 1 calc R U . . .
H15B H 0.813050 0.529957 0.419381 0.070 Uiso 1 1 calc R U . . .
C25 C 0.4754(2) 0.6705(3) 0.5990(3) 0.0673(11) Uani 1 1 d . . . . .
H25A H 0.462031 0.709242 0.566073 0.081 Uiso 1 1 calc R U . . .
H25B H 0.430627 0.651643 0.607106 0.081 Uiso 1 1 calc R U . . .
C11 C 0.6430(2) 0.4885(3) 0.33140(19) 0.0612(10) Uani 1 1 d . . . . .
H11A H 0.594667 0.508286 0.329047 0.073 Uiso 1 1 calc R U . . .
H11B H 0.643163 0.436664 0.343003 0.073 Uiso 1 1 calc R U . . .
C28 C 0.7972(2) 0.3926(3) 0.6282(2) 0.0655(11) Uani 1 1 d . . . . .
H28A H 0.809115 0.438142 0.653069 0.079 Uiso 1 1 calc R U . . .
H28B H 0.822165 0.393182 0.593516 0.079 Uiso 1 1 calc R U . . .
C32 C 0.6934(3) 0.3161(2) 0.5631(2) 0.0628(10) Uani 1 1 d . . . . .
H32A H 0.712407 0.312750 0.524761 0.075 Uiso 1 1 calc R U . . .
H32B H 0.640255 0.313375 0.547843 0.075 Uiso 1 1 calc R U . . .
C30 C 0.8041(3) 0.2555(3) 0.6393(3) 0.0765(14) Uani 1 1 d . . . . .
H30A H 0.819663 0.215258 0.670401 0.092 Uiso 1 1 calc R U . . .
H30B H 0.828860 0.250182 0.604736 0.092 Uiso 1 1 calc R U . . .
C14 C 0.7923(3) 0.5089(3) 0.3193(2) 0.0677(11) Uani 1 1 d . . . . .
H14A H 0.792053 0.560688 0.307425 0.081 Uiso 1 1 calc R U . . .
H14B H 0.840624 0.489096 0.321788 0.081 Uiso 1 1 calc R U . . .
C31 C 0.7222(3) 0.2511(2) 0.6091(3) 0.0737(12) Uani 1 1 d . . . . .
H31A H 0.697764 0.250379 0.644193 0.088 Uiso 1 1 calc R U . . .
H31B H 0.710399 0.205369 0.584439 0.088 Uiso 1 1 calc R U . . .
C23 C 0.5976(3) 0.7282(3) 0.6531(2) 0.0689(12) Uani 1 1 d . . . . .
H23A H 0.589300 0.769601 0.622655 0.083 Uiso 1 1 calc R U . . .
H23B H 0.629059 0.744928 0.695198 0.083 Uiso 1 1 calc R U . . .
C12 C 0.6581(3) 0.4962(3) 0.2637(2) 0.0751(13) Uani 1 1 d . . . . .
H12A H 0.622047 0.468056 0.231067 0.090 Uiso 1 1 calc R U . . .
H12B H 0.653877 0.547587 0.250285 0.090 Uiso 1 1 calc R U . . .
C24 C 0.5241(3) 0.7022(3) 0.6624(3) 0.0760(13) Uani 1 1 d . . . . .
H24A H 0.532891 0.664965 0.696885 0.091 Uiso 1 1 calc R U . . .
H24B H 0.499374 0.743564 0.676450 0.091 Uiso 1 1 calc R U . . .
C29 C 0.8253(3) 0.3275(3) 0.6741(3) 0.0776(14) Uani 1 1 d . . . . .
H29A H 0.878381 0.330232 0.690356 0.093 Uiso 1 1 calc R U . . .
H29B H 0.805203 0.330169 0.711888 0.093 Uiso 1 1 calc R U . . .
C13 C 0.7353(3) 0.4680(3) 0.2669(2) 0.0742(13) Uani 1 1 d . . . . .
H13A H 0.738237 0.415610 0.276907 0.089 Uiso 1 1 calc R U . . .
H13B H 0.744880 0.474850 0.224251 0.089 Uiso 1 1 calc R U . . .
O1 O 0.5014(4) 0.9217(4) 0.6268(6) 0.211(5) Uani 1 1 d . . . . .
O2 O 0.4530(5) 0.8698(5) 0.4938(4) 0.176(3) Uani 1 1 d . . . . .

loop_
_atom_site_aniso_label
_atom_site_aniso_U_11
_atom_site_aniso_U_22
_atom_site_aniso_U_33
_atom_site_aniso_U_23
_atom_site_aniso_U_13
_atom_site_aniso_U_12
Br1 0.0404(2) 0.0545(2) 0.0414(2) -0.00659(14) 0.00298(14) 0.00272(13)
Br2 0.0563(2) 0.0619(3) 0.0346(2) 0.00460(14) 0.01079(15) -0.00035(16)
Br3 0.0773(3) 0.0484(3) 0.0933(4) 0.0171(2) 0.0113(3) -0.0163(2)
Ni1 0.0339(3) 0.0386(3) 0.0313(3) 0.0024(2) 0.0037(2) -0.00342(19)
N1 0.0372(11) 0.0335(12) 0.0267(10) 0.0009(9) 0.0074(9) 0.0007(9)
N2 0.0402(12) 0.0373(13) 0.0316(12) 0.0038(10) 0.0039(10) -0.0009(10)
C19 0.0454(15) 0.0379(15) 0.0325(14) 0.0035(11) 0.0123(11) 0.0023(12)
C20 0.0368(13) 0.0354(14) 0.0325(13) 0.0009(11) 0.0099(11) 0.0012(11)
C6 0.0370(14) 0.0379(15) 0.0304(13) -0.0006(11) 0.0044(11) -0.0019(11)
C8 0.0372(13) 0.0330(14) 0.0297(13) 0.0026(11) 0.0076(10) -0.0004(10)
C18 0.0464(16) 0.0373(15) 0.0387(15) 0.0051(12) 0.0114(12) 0.0054(12)
C9 0.0467(15) 0.0374(15) 0.0337(14) 0.0020(12) 0.0138(12) 0.0035(12)
C21 0.0448(15) 0.0362(14) 0.0339(14) 0.0008(11) 0.0157(12) 0.0019(12)
C5 0.0387(14) 0.0402(16) 0.0309(13) 0.0002(11) 0.0047(11) -0.0013(11)
C16 0.0566(18) 0.0385(16) 0.0440(17) 0.0031(13) 0.0199(14) 0.0112(13)
C10 0.0569(18) 0.0382(15) 0.0357(15) 0.0008(12) 0.0190(13) 0.0052(13)
C27 0.0547(18) 0.0390(16) 0.0419(16) 0.0086(13) 0.0186(14) 0.0103(13)
C1 0.0517(17) 0.0412(16) 0.0433(17) 0.0037(13) 0.0088(13) -0.0014(14)
C4 0.0410(16) 0.0534(19) 0.0485(18) 0.0053(15) 0.0008(14) 0.0027(14)
C26 0.0473(18) 0.0487(19) 0.066(2) -0.0049(17) 0.0238(16) -0.0020(14)
C22 0.0542(18) 0.0528(19) 0.0418(17) -0.0083(15) 0.0141(14) -0.0014(15)
C2 0.065(2) 0.0458(19) 0.053(2) 0.0100(16) 0.0085(16) 0.0136(16)
C7 0.0447(17) 0.0456(19) 0.064(2) 0.0080(16) 0.0008(15) -0.0092(14)
C3 0.0485(19) 0.061(2) 0.055(2) 0.0121(18) 0.0001(16) 0.0140(16)
C15 0.058(2) 0.076(3) 0.0450(19) -0.0056(18) 0.0217(16) 0.0053(19)
C25 0.059(2) 0.064(2) 0.091(3) -0.004(2) 0.040(2) 0.0079(19)
C11 0.065(2) 0.078(3) 0.0420(19) -0.0093(18) 0.0168(16) 0.001(2)
C28 0.059(2) 0.057(2) 0.071(3) 0.023(2) 0.0023(19) -0.0004(18)
C32 0.074(3) 0.043(2) 0.064(2) 0.0064(18) 0.008(2) 0.0034(18)
C30 0.087(3) 0.064(3) 0.086(3) 0.027(2) 0.035(3) 0.036(2)
C14 0.071(3) 0.085(3) 0.058(2) -0.004(2) 0.036(2) 0.002(2)
C31 0.091(3) 0.043(2) 0.085(3) 0.015(2) 0.021(3) 0.011(2)
C23 0.084(3) 0.066(3) 0.061(2) -0.025(2) 0.027(2) 0.000(2)
C12 0.087(3) 0.100(4) 0.0383(19) -0.012(2) 0.0157(19) 0.001(3)
C24 0.097(3) 0.074(3) 0.073(3) -0.008(2) 0.051(3) 0.016(3)
C29 0.065(3) 0.072(3) 0.084(3) 0.033(3) -0.001(2) 0.010(2)
C13 0.097(3) 0.087(3) 0.048(2) -0.013(2) 0.035(2) 0.004(3)
O1 0.104(4) 0.138(5) 0.398(14) -0.118(7) 0.082(6) -0.018(4)
O2 0.189(7) 0.188(7) 0.139(6) 0.044(5) 0.023(5) 0.003(6)

loop_
_atom_type_symbol
_atom_type_description
_atom_type_scat_dispersion_real
_atom_type_scat_dispersion_imag
_atom_type_scat_source
C C 0.0181 0.0091 'International Tables Vol C Tables 4.2.6.8 and 6.1.1.4'
H H 0.0000 0.0000 'International Tables Vol C Tables 4.2.6.8 and 6.1.1.4'
Br Br -0.6763 1.2805 'International Tables Vol C Tables 4.2.6.8 and 6.1.1.4'
N N 0.0311 0.0180 'International Tables Vol C Tables 4.2.6.8 and 6.1.1.4'
Ni Ni -3.0029 0.5091 'International Tables Vol C Tables 4.2.6.8 and 6.1.1.4'
O O 0.0492 0.0322 'International Tables Vol C Tables 4.2.6.8 and 6.1.1.4'

loop_
_geom_angle_atom_site_label_1
_geom_angle_atom_site_label_2
_geom_angle_atom_site_label_3
_geom_angle
_geom_angle_site_symmetry_1
_geom_angle_site_symmetry_3
_geom_angle_publ_flag
Ni1 Br1 Ni1 93.298(19) . 7_666 ?
Br1 Ni1 Br1 86.702(19) . 7_666 ?
Br2 Ni1 Br1 95.22(2) . . ?
Br2 Ni1 Br1 152.99(3) . 7_666 ?
N1 Ni1 Br1 104.03(7) . . ?
N1 Ni1 Br1 102.53(7) . 7_666 ?
N1 Ni1 Br2 103.11(7) . . ?
N1 Ni1 N2 80.40(10) . . ?
N2 Ni1 Br1 174.22(8) . . ?
N2 Ni1 Br1 88.71(8) . 7_666 ?
N2 Ni1 Br2 87.28(7) . . ?
C6 N1 Ni1 113.9(2) . . ?
C6 N1 C8 119.5(2) . . ?
C8 N1 Ni1 126.51(18) . . ?
C5 N2 Ni1 112.3(2) . . ?
C1 N2 Ni1 129.0(2) . . ?
C1 N2 C5 118.6(3) . . ?
C20 C19 H19 118.5 . . ?
C18 C19 H19 118.5 . . ?
C18 C19 C20 123.0(3) . . ?
C19 C20 C8 117.6(3) . . ?
C19 C20 C21 118.5(3) . . ?
C8 C20 C21 123.8(3) . . ?
N1 C6 C5 117.1(3) . . ?
N1 C6 C7 125.2(3) . . ?
C5 C6 C7 117.6(3) . . ?
C20 C8 N1 118.9(3) . . ?
C20 C8 C9 121.0(3) . . ?
C9 C8 N1 120.1(2) . . ?
C19 C18 C16 117.4(3) . . ?
C19 C18 C27 120.8(3) . . ?
C16 C18 C27 121.8(3) . . ?
C8 C9 C10 121.5(3) . . ?
C16 C9 C8 118.3(3) . . ?
C16 C9 C10 120.2(3) . . ?
C20 C21 H21 107.8 . . ?
C20 C21 C26 112.8(3) . . ?
C20 C21 C22 111.3(3) . . ?
C26 C21 H21 107.8 . . ?
C22 C21 H21 107.8 . . ?
C22 C21 C26 109.1(3) . . ?
N2 C5 C6 114.9(3) . . ?
N2 C5 C4 121.4(3) . . ?
C4 C5 C6 123.6(3) . . ?
C18 C16 H16 118.6 . . ?
C9 C16 C18 122.7(3) . . ?
C9 C16 H16 118.6 . . ?
C9 C10 H10 107.3 . . ?
C9 C10 C15 113.2(3) . . ?
C15 C10 H10 107.3 . . ?
C11 C10 C9 111.1(3) . . ?
C11 C10 H10 107.3 . . ?
C11 C10 C15 110.4(3) . . ?
C18 C27 H27 106.8 . . ?
C28 C27 C18 111.6(3) . . ?
C28 C27 H27 106.8 . . ?
C28 C27 C32 110.8(3) . . ?
C32 C27 C18 113.6(3) . . ?
C32 C27 H27 106.8 . . ?
N2 C1 Br3 117.1(2) . . ?
N2 C1 C2 123.2(3) . . ?
C2 C1 Br3 119.7(3) . . ?
C5 C4 H4 120.3 . . ?
C5 C4 C3 119.5(4) . . ?
C3 C4 H4 120.3 . . ?
C21 C26 H26A 109.4 . . ?
C21 C26 H26B 109.4 . . ?
H26A C26 H26B 108.0 . . ?
C25 C26 C21 111.1(3) . . ?
C25 C26 H26A 109.4 . . ?
C25 C26 H26B 109.4 . . ?
C21 C22 H22A 109.3 . . ?
C21 C22 H22B 109.3 . . ?
H22A C22 H22B 108.0 . . ?
C23 C22 C21 111.6(3) . . ?
C23 C22 H22A 109.3 . . ?
C23 C22 H22B 109.3 . . ?
C1 C2 H2 120.9 . . ?
C3 C2 C1 118.1(3) . . ?
C3 C2 H2 120.9 . . ?
C6 C7 H7A 109.5 . . ?
C6 C7 H7B 109.5 . . ?
C6 C7 H7C 109.5 . . ?
H7A C7 H7B 109.5 . . ?
H7A C7 H7C 109.5 . . ?
H7B C7 H7C 109.5 . . ?
C4 C3 H3 120.5 . . ?
C2 C3 C4 119.1(3) . . ?
C2 C3 H3 120.5 . . ?
C10 C15 H15A 109.4 . . ?
C10 C15 H15B 109.4 . . ?
C10 C15 C14 111.2(3) . . ?
H15A C15 H15B 108.0 . . ?
C14 C15 H15A 109.4 . . ?
C14 C15 H15B 109.4 . . ?
C26 C25 H25A 109.4 . . ?
C26 C25 H25B 109.4 . . ?
H25A C25 H25B 108.0 . . ?
C24 C25 C26 111.3(4) . . ?
C24 C25 H25A 109.4 . . ?
C24 C25 H25B 109.4 . . ?
C10 C11 H11A 109.4 . . ?
C10 C11 H11B 109.4 . . ?
C10 C11 C12 111.2(4) . . ?
H11A C11 H11B 108.0 . . ?
C12 C11 H11A 109.4 . . ?
C12 C11 H11B 109.4 . . ?
C27 C28 H28A 109.0 . . ?
C27 C28 H28B 109.0 . . ?
C27 C28 C29 112.7(4) . . ?
H28A C28 H28B 107.8 . . ?
C29 C28 H28A 109.0 . . ?
C29 C28 H28B 109.0 . . ?
C27 C32 H32A 109.2 . . ?
C27 C32 H32B 109.2 . . ?
C27 C32 C31 112.1(4) . . ?
H32A C32 H32B 107.9 . . ?
C31 C32 H32A 109.2 . . ?
C31 C32 H32B 109.2 . . ?
H30A C30 H30B 108.0 . . ?
C31 C30 H30A 109.4 . . ?
C31 C30 H30B 109.4 . . ?
C29 C30 H30A 109.4 . . ?
C29 C30 H30B 109.4 . . ?
C29 C30 C31 111.1(4) . . ?
C15 C14 H14A 109.5 . . ?
C15 C14 H14B 109.5 . . ?
H14A C14 H14B 108.1 . . ?
C13 C14 C15 110.8(4) . . ?
C13 C14 H14A 109.5 . . ?
C13 C14 H14B 109.5 . . ?
C32 C31 H31A 109.2 . . ?
C32 C31 H31B 109.2 . . ?
C30 C31 C32 111.9(4) . . ?
C30 C31 H31A 109.2 . . ?
C30 C31 H31B 109.2 . . ?
H31A C31 H31B 107.9 . . ?
C22 C23 H23A 109.4 . . ?
C22 C23 H23B 109.4 . . ?
C22 C23 C24 111.3(4) . . ?
H23A C23 H23B 108.0 . . ?
C24 C23 H23A 109.4 . . ?
C24 C23 H23B 109.4 . . ?
C11 C12 H12A 109.6 . . ?
C11 C12 H12B 109.6 . . ?
H12A C12 H12B 108.1 . . ?
C13 C12 C11 110.3(4) . . ?
C13 C12 H12A 109.6 . . ?
C13 C12 H12B 109.6 . . ?
C25 C24 C23 111.2(4) . . ?
C25 C24 H24A 109.4 . . ?
C25 C24 H24B 109.4 . . ?
C23 C24 H24A 109.4 . . ?
C23 C24 H24B 109.4 . . ?
H24A C24 H24B 108.0 . . ?
C28 C29 H29A 109.4 . . ?
C28 C29 H29B 109.4 . . ?
C30 C29 C28 111.3(4) . . ?
C30 C29 H29A 109.4 . . ?
C30 C29 H29B 109.4 . . ?
H29A C29 H29B 108.0 . . ?
C14 C13 C12 110.6(4) . . ?
C14 C13 H13A 109.5 . . ?
C14 C13 H13B 109.5 . . ?
C12 C13 H13A 109.5 . . ?
C12 C13 H13B 109.5 . . ?
H13A C13 H13B 108.1 . . ?

loop_
_geom_bond_atom_site_label_1
_geom_bond_atom_site_label_2
_geom_bond_distance
_geom_bond_site_symmetry_2
_geom_bond_publ_flag
Br1 Ni1 2.4684(6) . ?
Br1 Ni1 2.5039(6) 7_666 ?
Br2 Ni1 2.4574(6) . ?
Br3 C1 1.879(4) . ?
Ni1 N1 2.046(2) . ?
Ni1 N2 2.050(3) . ?
N1 C6 1.281(4) . ?
N1 C8 1.452(4) . ?
N2 C5 1.353(4) . ?
N2 C1 1.317(4) . ?
C19 H19 0.9300 . ?
C19 C20 1.399(4) . ?
C19 C18 1.389(4) . ?
C20 C8 1.407(4) . ?
C20 C21 1.514(4) . ?
C6 C5 1.488(4) . ?
C6 C7 1.489(4) . ?
C8 C9 1.411(4) . ?
C18 C16 1.393(5) . ?
C18 C27 1.522(4) . ?
C9 C16 1.387(4) . ?
C9 C10 1.524(4) . ?
C21 H21 0.9800 . ?
C21 C26 1.545(4) . ?
C21 C22 1.533(5) . ?
C5 C4 1.375(4) . ?
C16 H16 0.9300 . ?
C10 H10 0.9800 . ?
C10 C15 1.524(5) . ?
C10 C11 1.517(5) . ?
C27 H27 0.9800 . ?
C27 C28 1.508(5) . ?
C27 C32 1.511(5) . ?
C1 C2 1.394(5) . ?
C4 H4 0.9300 . ?
C4 C3 1.385(6) . ?
C26 H26A 0.9700 . ?
C26 H26B 0.9700 . ?
C26 C25 1.524(5) . ?
C22 H22A 0.9700 . ?
C22 H22B 0.9700 . ?
C22 C23 1.520(5) . ?
C2 H2 0.9300 . ?
C2 C3 1.370(6) . ?
C7 H7A 0.9600 . ?
C7 H7B 0.9600 . ?
C7 H7C 0.9600 . ?
C3 H3 0.9300 . ?
C15 H15A 0.9700 . ?
C15 H15B 0.9700 . ?
C15 C14 1.530(5) . ?
C25 H25A 0.9700 . ?
C25 H25B 0.9700 . ?
C25 C24 1.511(8) . ?
C11 H11A 0.9700 . ?
C11 H11B 0.9700 . ?
C11 C12 1.531(6) . ?
C28 H28A 0.9700 . ?
C28 H28B 0.9700 . ?
C28 C29 1.525(6) . ?
C32 H32A 0.9700 . ?
C32 H32B 0.9700 . ?
C32 C31 1.527(6) . ?
C30 H30A 0.9700 . ?
C30 H30B 0.9700 . ?
C30 C31 1.508(7) . ?
C30 C29 1.495(8) . ?
C14 H14A 0.9700 . ?
C14 H14B 0.9700 . ?
C14 C13 1.510(7) . ?
C31 H31A 0.9700 . ?
C31 H31B 0.9700 . ?
C23 H23A 0.9700 . ?
C23 H23B 0.9700 . ?
C23 C24 1.531(7) . ?
C12 H12A 0.9700 . ?
C12 H12B 0.9700 . ?
C12 C13 1.530(7) . ?
C24 H24A 0.9700 . ?
C24 H24B 0.9700 . ?
C29 H29A 0.9700 . ?
C29 H29B 0.9700 . ?
C13 H13A 0.9700 . ?
C13 H13B 0.9700 . ?

loop_
_geom_torsion_atom_site_label_1
_geom_torsion_atom_site_label_2
_geom_torsion_atom_site_label_3
_geom_torsion_atom_site_label_4
_geom_torsion
_geom_torsion_site_symmetry_1
_geom_torsion_site_symmetry_2
_geom_torsion_site_symmetry_3
_geom_torsion_site_symmetry_4
_geom_torsion_publ_flag
Br3 C1 C2 C3 175.2(3) . . . . ?
Ni1 N1 C6 C5 -9.2(3) . . . . ?
Ni1 N1 C6 C7 173.4(3) . . . . ?
Ni1 N1 C8 C20 102.3(3) . . . . ?
Ni1 N1 C8 C9 -75.9(3) . . . . ?
Ni1 N2 C5 C6 7.6(3) . . . . ?
Ni1 N2 C5 C4 -174.5(3) . . . . ?
Ni1 N2 C1 Br3 -1.1(4) . . . . ?
Ni1 N2 C1 C2 177.0(3) . . . . ?
N1 C6 C5 N2 1.0(4) . . . . ?
N1 C6 C5 C4 -176.8(3) . . . . ?
N1 C8 C9 C16 179.6(3) . . . . ?
N1 C8 C9 C10 -2.4(4) . . . . ?
N2 C5 C4 C3 -3.4(6) . . . . ?
N2 C1 C2 C3 -2.8(6) . . . . ?
C19 C20 C8 N1 -179.2(3) . . . . ?
C19 C20 C8 C9 -1.1(4) . . . . ?
C19 C20 C21 C26 -62.9(4) . . . . ?
C19 C20 C21 C22 60.1(4) . . . . ?
C19 C18 C16 C9 -0.7(5) . . . . ?
C19 C18 C27 C28 -105.3(4) . . . . ?
C19 C18 C27 C32 128.5(4) . . . . ?
C20 C19 C18 C16 1.2(5) . . . . ?
C20 C19 C18 C27 178.2(3) . . . . ?
C20 C8 C9 C16 1.5(5) . . . . ?
C20 C8 C9 C10 179.4(3) . . . . ?
C20 C21 C26 C25 -178.8(3) . . . . ?
C20 C21 C22 C23 178.2(3) . . . . ?
C6 N1 C8 C20 -75.5(4) . . . . ?
C6 N1 C8 C9 106.4(3) . . . . ?
C6 C5 C4 C3 174.3(3) . . . . ?
C8 N1 C6 C5 168.8(3) . . . . ?
C8 N1 C6 C7 -8.6(5) . . . . ?
C8 C20 C21 C26 119.2(3) . . . . ?
C8 C20 C21 C22 -117.7(3) . . . . ?
C8 C9 C16 C18 -0.6(5) . . . . ?
C8 C9 C10 C15 141.1(3) . . . . ?
C8 C9 C10 C11 -94.0(4) . . . . ?
C18 C19 C20 C8 -0.3(5) . . . . ?
C18 C19 C20 C21 -178.3(3) . . . . ?
C18 C27 C28 C29 179.1(4) . . . . ?
C18 C27 C32 C31 179.1(4) . . . . ?
C9 C10 C15 C14 -178.7(3) . . . . ?
C9 C10 C11 C12 177.2(4) . . . . ?
C21 C20 C8 N1 -1.4(4) . . . . ?
C21 C20 C8 C9 176.8(3) . . . . ?
C21 C26 C25 C24 -57.1(5) . . . . ?
C21 C22 C23 C24 56.2(5) . . . . ?
C5 N2 C1 Br3 -176.8(2) . . . . ?
C5 N2 C1 C2 1.3(5) . . . . ?
C5 C4 C3 C2 1.7(6) . . . . ?
C16 C18 C27 C28 71.6(5) . . . . ?
C16 C18 C27 C32 -54.6(5) . . . . ?
C16 C9 C10 C15 -41.0(5) . . . . ?
C16 C9 C10 C11 83.9(4) . . . . ?
C10 C9 C16 C18 -178.6(3) . . . . ?
C10 C15 C14 C13 -56.7(5) . . . . ?
C10 C11 C12 C13 56.9(6) . . . . ?
C27 C18 C16 C9 -177.7(3) . . . . ?
C27 C28 C29 C30 55.0(6) . . . . ?
C27 C32 C31 C30 -54.1(6) . . . . ?
C1 N2 C5 C6 -176.0(3) . . . . ?
C1 N2 C5 C4 1.9(5) . . . . ?
C1 C2 C3 C4 1.2(6) . . . . ?
C26 C21 C22 C23 -56.7(4) . . . . ?
C26 C25 C24 C23 55.4(6) . . . . ?
C22 C21 C26 C25 56.9(4) . . . . ?
C22 C23 C24 C25 -54.9(6) . . . . ?
C7 C6 C5 N2 178.6(3) . . . . ?
C7 C6 C5 C4 0.8(5) . . . . ?
C15 C10 C11 C12 -56.3(5) . . . . ?
C15 C14 C13 C12 57.0(6) . . . . ?
C11 C10 C15 C14 56.0(5) . . . . ?
C11 C12 C13 C14 -57.0(6) . . . . ?
C28 C27 C32 C31 52.5(5) . . . . ?
C32 C27 C28 C29 -53.2(5) . . . . ?
C31 C30 C29 C28 -55.2(6) . . . . ?
C29 C30 C31 C32 55.1(6) . . . . ?
